data_7047477
loop_
_publ_author_name
'Raeder, Jan'
'Reiners, Matthias'
'Baumgarten, Robert'
'M\"unster, Katharina'
'Baabe, Dirk'
'Freytag, Matthias'
'Jones, Peter G.'
'Walter, Marc D.'

_publ_section_title
;
 Synthesis and molecular structure of pentadienyl complexes of the
 rare-earth metals.
;
_journal_issue 41
_journal_name_full 'Dalton transactions (Cambridge, England : 2003)'
_journal_page_first 14468
_journal_page_last 14482
_journal_paper_doi 10.1039/c8dt03123a
_journal_volume 47
_journal_year 2018
_chemical_formula_sum 'C47 H82 O2 Tm2'
_chemical_formula_weight 1016.99
_space_group_IT_number 19
_space_group_name_Hall 'P 2ac 2ab'
_space_group_name_H-M_alt 'P 21 21 21'
_symmetry_cell_setting orthorhombic
_symmetry_space_group_name_Hall 'P 2ac 2ab'
_symmetry_space_group_name_H-M 'P 21 21 21'
_atom_sites_solution_hydrogens geom
_atom_sites_solution_primary direct
_atom_sites_solution_secondary difmap
_audit_creation_method SHELXL-97
_audit_update_record
;
2018-07-12 deposited with the CCDC.
2018-08-29 downloaded from the CCDC.
;
_cell_angle_alpha 90.00
_cell_angle_beta 90.00
_cell_angle_gamma 90.00
_cell_formula_units_Z 4
_cell_length_a 10.0795(2)
_cell_length_b 20.1224(3)
_cell_length_c 22.5603(4)
_cell_measurement_reflns_used 54188
_cell_measurement_temperature 100(2)
_cell_measurement_theta_max 30.5650
_cell_measurement_theta_min 2.4250
_cell_volume 4575.76(14)
_computing_cell_refinement 'CrysAlisPro 1.171.38.43 (Rigaku OD, 2015)'
_computing_data_collection 'CrysAlisPro 1.171.38.43 (Rigaku OD, 2015)'
_computing_data_reduction 'CrysAlisPro 1.171.38.43 (Rigaku OD, 2015)'
_computing_molecular_graphics 'Bruker XP'
_computing_publication_material SHELXL-97
_computing_structure_refinement 'SHELXL-97 (Sheldrick, 1997)'
_computing_structure_solution 'SHELXS-97 (Sheldrick, 1990)'
_diffrn_ambient_temperature 100(2)
_diffrn_detector_area_resol_mean 16.1419
_diffrn_measured_fraction_theta_full 0.999
_diffrn_measured_fraction_theta_max 0.999
_diffrn_measurement_device_type 'Oxford Diffraction Xcalibur, Eos'
_diffrn_measurement_method '\w scans'
_diffrn_radiation_monochromator graphite
_diffrn_radiation_type MoK\a
_diffrn_radiation_wavelength 0.71073
_diffrn_reflns_av_R_equivalents 0.0701
_diffrn_reflns_av_sigmaI/netI 0.0272
_diffrn_reflns_limit_h_max 14
_diffrn_reflns_limit_h_min -14
_diffrn_reflns_limit_k_max 28
_diffrn_reflns_limit_k_min -28
_diffrn_reflns_limit_l_max 31
_diffrn_reflns_limit_l_min -31
_diffrn_reflns_number 271096
_diffrn_reflns_theta_full 30.03
_diffrn_reflns_theta_max 30.03
_diffrn_reflns_theta_min 2.21
_diffrn_source 'fine-focus sealed X-ray tube'
_exptl_absorpt_coefficient_mu 3.886
_exptl_absorpt_correction_T_max 1.00000
_exptl_absorpt_correction_T_min 0.79952
_exptl_absorpt_correction_type multi-scan
_exptl_absorpt_process_details
; 
CrysAlisPro 1.171.38.43 (Rigaku Oxford Diffraction, 2015) 
Empirical absorption correction using spherical harmonics, 
 implemented in SCALE3 ABSPACK scaling algorithm. 
;
_exptl_crystal_colour red
_exptl_crystal_density_diffrn 1.476
_exptl_crystal_density_method 'not measured'
_exptl_crystal_description irregular
_exptl_crystal_F_000 2072
_exptl_crystal_size_max 0.26
_exptl_crystal_size_mid 0.22
_exptl_crystal_size_min 0.18
_refine_diff_density_max 1.839
_refine_diff_density_min -0.585
_refine_diff_density_rms 0.118
_refine_ls_abs_structure_details 'Flack H D (1983), Acta Cryst. A39, 876-881'
_refine_ls_abs_structure_Flack -0.019(8)
_refine_ls_extinction_method none
_refine_ls_goodness_of_fit_ref 1.106
_refine_ls_hydrogen_treatment mixed
_refine_ls_matrix_type full
_refine_ls_number_parameters 555
_refine_ls_number_reflns 13355
_refine_ls_number_restraints 98
_refine_ls_restrained_S_all 1.110
_refine_ls_R_factor_all 0.0324
_refine_ls_R_factor_gt 0.0262
_refine_ls_shift/su_max 0.001
_refine_ls_shift/su_mean 0.000
_refine_ls_structure_factor_coef Fsqd
_refine_ls_weighting_details 'calc w=1/[\s^2^(Fo^2^)+(0.0217P)^2^+6.6026P] where P=(Fo^2^+2Fc^2^)/3'
_refine_ls_weighting_scheme calc
_refine_ls_wR_factor_gt 0.0539
_refine_ls_wR_factor_ref 0.0564
_reflns_number_gt 12286
_reflns_number_total 13355
_reflns_threshold_expression >2sigma(I)
_cod_data_source_file c8dt03123a2.cif
_cod_data_source_block ra09fr
_cod_depositor_comments 'Adding full bibliography for 7047466--7047481.cif.'
_cod_original_cell_volume 4575.77(14)
_cod_database_code 7047477

loop_
_symmetry_equiv_pos_as_xyz
'x, y, z'
'-x+1/2, -y, z+1/2'
'-x, y+1/2, -z+1/2'
'x+1/2, -y+1/2, -z'

loop_
_atom_site_label
_atom_site_type_symbol
_atom_site_fract_x
_atom_site_fract_y
_atom_site_fract_z
_atom_site_U_iso_or_equiv
_atom_site_adp_type
_atom_site_occupancy
_atom_site_symmetry_multiplicity
_atom_site_calc_flag
_atom_site_refinement_flags
_atom_site_disorder_assembly
_atom_site_disorder_group
Tm1 Tm 0.269016(14) 0.468765(8) 0.452801(6) 0.01360(3) Uani 1 1 d . . .
Tm2 Tm 0.388206(13) 0.531970(8) 0.338177(6) 0.01336(3) Uani 1 1 d . B .
C1 C 0.4542(4) 0.43156(17) 0.39650(16) 0.0148(6) Uani 1 1 d D . .
H1 H 0.542(3) 0.430(2) 0.3998(19) 0.018(11) Uiso 1 1 d D . .
C2 C 0.3938(4) 0.36949(15) 0.40231(15) 0.0149(6) Uani 1 1 d . . .
C3 C 0.2546(4) 0.35977(17) 0.39459(16) 0.0162(7) Uani 1 1 d D . .
H3 H 0.233(5) 0.3227(15) 0.401(2) 0.025(12) Uiso 1 1 d D . .
C4 C 0.1618(3) 0.40118(17) 0.36224(16) 0.0162(7) Uani 1 1 d . . .
C5 C 0.1848(3) 0.46801(19) 0.35371(13) 0.0163(6) Uani 1 1 d D . .
H5 H 0.118(4) 0.487(2) 0.335(2) 0.045(15) Uiso 1 1 d D . .
C6 C 0.4704(4) 0.30583(17) 0.42132(17) 0.0197(7) Uani 1 1 d . . .
C7 C 0.6184(5) 0.3177(2) 0.4300(2) 0.0379(11) Uani 1 1 d . . .
H7A H 0.6316 0.3522 0.4601 0.057 Uiso 1 1 calc R . .
H7B H 0.6578 0.3322 0.3924 0.057 Uiso 1 1 calc R . .
H7C H 0.6609 0.2764 0.4430 0.057 Uiso 1 1 calc R . .
C8 C 0.4154(5) 0.2773(2) 0.47939(19) 0.0329(10) Uani 1 1 d . . .
H8A H 0.4286 0.3095 0.5114 0.049 Uiso 1 1 calc R . .
H8B H 0.4621 0.2359 0.4890 0.049 Uiso 1 1 calc R . .
H8C H 0.3205 0.2682 0.4748 0.049 Uiso 1 1 calc R . .
C9 C 0.4537(5) 0.2519(2) 0.37326(19) 0.0285(9) Uani 1 1 d . . .
H9A H 0.5008 0.2115 0.3854 0.043 Uiso 1 1 calc R . .
H9B H 0.4905 0.2680 0.3357 0.043 Uiso 1 1 calc R . .
H9C H 0.3592 0.2419 0.3681 0.043 Uiso 1 1 calc R . .
C10 C 0.0382(3) 0.36449(17) 0.33828(18) 0.0191(7) Uani 1 1 d . . .
C11 C -0.0733(4) 0.4115(2) 0.3208(2) 0.0281(9) Uani 1 1 d . . .
H11A H -0.1498 0.3856 0.3072 0.042 Uiso 1 1 calc R . .
H11B H -0.0429 0.4407 0.2889 0.042 Uiso 1 1 calc R . .
H11C H -0.0990 0.4383 0.3552 0.042 Uiso 1 1 calc R . .
C12 C 0.0842(4) 0.3273(2) 0.28193(18) 0.0274(9) Uani 1 1 d . . .
H12A H 0.1209 0.3592 0.2535 0.041 Uiso 1 1 calc R . .
H12B H 0.0083 0.3044 0.2640 0.041 Uiso 1 1 calc R . .
H12C H 0.1523 0.2947 0.2926 0.041 Uiso 1 1 calc R . .
C13 C -0.0207(4) 0.3130(2) 0.38086(18) 0.0260(8) Uani 1 1 d . . .
H13A H 0.0445 0.2778 0.3881 0.039 Uiso 1 1 calc R . .
H13B H -0.1008 0.2936 0.3633 0.039 Uiso 1 1 calc R . .
H13C H -0.0435 0.3345 0.4184 0.039 Uiso 1 1 calc R . .
C14 C 0.4116(4) 0.44795(18) 0.55296(18) 0.0216(7) Uani 1 1 d D . .
H14A H 0.500(2) 0.450(2) 0.557(2) 0.032(13) Uiso 1 1 d D . .
H14B H 0.375(5) 0.4087(15) 0.557(2) 0.039 Uiso 1 1 d D . .
C15 C 0.3390(4) 0.50333(18) 0.56636(16) 0.0177(7) Uani 1 1 d . . .
C16 C 0.1998(4) 0.51033(18) 0.55912(16) 0.0180(7) Uani 1 1 d D . .
H16 H 0.165(4) 0.5426(17) 0.5704(19) 0.022 Uiso 1 1 d D . .
C17 C 0.1000(3) 0.46350(18) 0.54418(14) 0.0172(6) Uani 1 1 d . A .
C18 C 0.1220(4) 0.39743(18) 0.53024(17) 0.0194(7) Uani 1 1 d D . .
H18A H 0.193(3) 0.376(2) 0.542(2) 0.034(14) Uiso 1 1 d D . .
H18B H 0.057(3) 0.3695(19) 0.522(2) 0.028(12) Uiso 1 1 d D . .
C19 C 0.4202(4) 0.56430(19) 0.59003(17) 0.0208(8) Uani 1 1 d . . .
C20 C 0.5382(4) 0.5809(2) 0.54944(19) 0.0259(8) Uani 1 1 d . . .
H20A H 0.5949 0.6140 0.5688 0.039 Uiso 1 1 calc R . .
H20B H 0.5052 0.5989 0.5118 0.039 Uiso 1 1 calc R . .
H20C H 0.5896 0.5405 0.5418 0.039 Uiso 1 1 calc R . .
C21 C 0.3396(4) 0.62789(19) 0.59687(19) 0.0256(8) Uani 1 1 d . . .
H21A H 0.2973 0.6389 0.5590 0.038 Uiso 1 1 calc R . .
H21B H 0.3985 0.6643 0.6087 0.038 Uiso 1 1 calc R . .
H21C H 0.2714 0.6214 0.6272 0.038 Uiso 1 1 calc R . .
C22 C 0.4749(5) 0.5445(2) 0.65091(17) 0.0307(10) Uani 1 1 d . . .
H22A H 0.5285 0.5809 0.6669 0.046 Uiso 1 1 calc R . .
H22B H 0.5302 0.5047 0.6468 0.046 Uiso 1 1 calc R . .
H22C H 0.4011 0.5351 0.6779 0.046 Uiso 1 1 calc R . .
C23 C -0.0452(4) 0.49006(18) 0.53954(17) 0.0216(8) Uani 1 1 d D . .
C24 C -0.0535(7) 0.5493(3) 0.4968(4) 0.038(2) Uani 0.621(9) 1 d PD A 1
H24A H -0.1463 0.5628 0.4921 0.057 Uiso 0.621(9) 1 calc PR A 1
H24B H -0.0173 0.5365 0.4581 0.057 Uiso 0.621(9) 1 calc PR A 1
H24C H -0.0020 0.5866 0.5128 0.057 Uiso 0.621(9) 1 calc PR A 1
C25 C -0.1425(7) 0.4387(4) 0.5126(4) 0.036(2) Uani 0.621(9) 1 d PDU A 1
H25A H -0.2317 0.4579 0.5107 0.055 Uiso 0.621(9) 1 calc PR A 1
H25B H -0.1441 0.3988 0.5375 0.055 Uiso 0.621(9) 1 calc PR A 1
H25C H -0.1131 0.4268 0.4726 0.055 Uiso 0.621(9) 1 calc PR A 1
C26 C -0.0952(7) 0.5094(5) 0.5986(3) 0.049(3) Uani 0.621(9) 1 d PD A 1
H26A H -0.0838 0.4722 0.6262 0.074 Uiso 0.621(9) 1 calc PR A 1
H26B H -0.1896 0.5207 0.5957 0.074 Uiso 0.621(9) 1 calc PR A 1
H26C H -0.0455 0.5480 0.6130 0.074 Uiso 0.621(9) 1 calc PR A 1
C24' C -0.1141(13) 0.4670(8) 0.4868(5) 0.040(3) Uiso 0.379(9) 1 d PDU A 2
H24D H -0.2024 0.4873 0.4851 0.060 Uiso 0.379(9) 1 calc PR A 2
H24E H -0.1230 0.4185 0.4884 0.060 Uiso 0.379(9) 1 calc PR A 2
H24F H -0.0633 0.4795 0.4515 0.060 Uiso 0.379(9) 1 calc PR A 2
C25' C -0.1153(11) 0.4615(6) 0.5960(4) 0.025(2) Uiso 0.379(9) 1 d PD A 2
H25D H -0.1220 0.4130 0.5926 0.038 Uiso 0.379(9) 1 calc PR A 2
H25E H -0.2043 0.4806 0.5995 0.038 Uiso 0.379(9) 1 calc PR A 2
H25F H -0.0633 0.4729 0.6313 0.038 Uiso 0.379(9) 1 calc PR A 2
C26' C -0.0566(12) 0.5655(5) 0.5462(6) 0.030(3) Uiso 0.379(9) 1 d PD A 2
H26D H -0.0427 0.5778 0.5878 0.045 Uiso 0.379(9) 1 calc PR A 2
H26E H -0.1450 0.5799 0.5336 0.045 Uiso 0.379(9) 1 calc PR A 2
H26F H 0.0108 0.5872 0.5215 0.045 Uiso 0.379(9) 1 calc PR A 2
C27 C 0.6080(4) 0.56053(18) 0.39081(16) 0.0180(7) Uani 1 1 d D . .
H27A H 0.688(3) 0.544(2) 0.3898(18) 0.022 Uiso 1 1 d D . .
H27B H 0.554(4) 0.547(2) 0.4199(14) 0.022(11) Uiso 1 1 d D . .
C28 C 0.5845(4) 0.61918(17) 0.36149(16) 0.0176(7) Uani 1 1 d . . .
C29 C 0.4577(4) 0.65115(17) 0.35964(17) 0.0175(7) Uani 1 1 d D . .
H29 H 0.451(4) 0.6822(17) 0.3388(17) 0.014(10) Uiso 1 1 d D . .
C30 C 0.3424(4) 0.64428(17) 0.39904(16) 0.0167(7) Uani 1 1 d . . .
C31 C 0.3046(4) 0.58494(18) 0.42465(17) 0.0184(7) Uani 1 1 d D . .
H31 H 0.250(4) 0.591(2) 0.4542(16) 0.022 Uiso 1 1 d D . .
C32 C 0.6959(4) 0.65173(18) 0.32487(17) 0.0212(8) Uani 1 1 d . . .
C33 C 0.8236(4) 0.6114(2) 0.3250(2) 0.0330(10) Uani 1 1 d . . .
H33A H 0.8547 0.6058 0.3658 0.049 Uiso 1 1 calc R . .
H33B H 0.8913 0.6347 0.3018 0.049 Uiso 1 1 calc R . .
H33C H 0.8068 0.5676 0.3074 0.049 Uiso 1 1 calc R . .
C34 C 0.6547(4) 0.6614(2) 0.2602(2) 0.0330(10) Uani 1 1 d . . .
H34A H 0.7242 0.6860 0.2391 0.050 Uiso 1 1 calc R . .
H34B H 0.5715 0.6866 0.2586 0.050 Uiso 1 1 calc R . .
H34C H 0.6421 0.6180 0.2414 0.050 Uiso 1 1 calc R . .
C35 C 0.7293(5) 0.7185(2) 0.3533(2) 0.0361(10) Uani 1 1 d . . .
H35A H 0.7557 0.7116 0.3946 0.054 Uiso 1 1 calc R . .
H35B H 0.6511 0.7475 0.3519 0.054 Uiso 1 1 calc R . .
H35C H 0.8024 0.7394 0.3315 0.054 Uiso 1 1 calc R . .
C36 C 0.2653(4) 0.71040(17) 0.40861(17) 0.0203(7) Uani 1 1 d . . .
C37 C 0.2265(5) 0.7443(2) 0.34993(19) 0.0310(9) Uani 1 1 d . . .
H37A H 0.1856 0.7875 0.3583 0.046 Uiso 1 1 calc R . .
H37B H 0.1632 0.7162 0.3285 0.046 Uiso 1 1 calc R . .
H37C H 0.3060 0.7508 0.3256 0.046 Uiso 1 1 calc R . .
C38 C 0.3569(5) 0.75727(19) 0.4432(2) 0.0325(10) Uani 1 1 d . . .
H38A H 0.3820 0.7364 0.4809 0.049 Uiso 1 1 calc R . .
H38B H 0.3105 0.7991 0.4512 0.049 Uiso 1 1 calc R . .
H38C H 0.4369 0.7662 0.4198 0.049 Uiso 1 1 calc R . .
C39 C 0.1375(4) 0.70177(19) 0.4437(2) 0.0283(9) Uani 1 1 d . . .
H39A H 0.0768 0.6727 0.4218 0.042 Uiso 1 1 calc R . .
H39B H 0.0957 0.7452 0.4497 0.042 Uiso 1 1 calc R . .
H39C H 0.1577 0.6818 0.4823 0.042 Uiso 1 1 calc R . .
O1 O 0.2692(3) 0.57306(14) 0.25303(12) 0.0229(5) Uani 1 1 d . . .
C40 C 0.1314(4) 0.5937(2) 0.25709(18) 0.0236(8) Uani 1 1 d . . .
H40A H 0.1131 0.6134 0.2964 0.028 Uiso 1 1 calc R . .
H40B H 0.0717 0.5551 0.2513 0.028 Uiso 1 1 calc R . .
C41 C 0.1101(4) 0.6453(2) 0.2080(2) 0.0308(9) Uani 1 1 d . . .
H41A H 0.0613 0.6259 0.1741 0.037 Uiso 1 1 calc R . .
H41B H 0.0606 0.6843 0.2230 0.037 Uiso 1 1 calc R . .
C42 C 0.2512(5) 0.6644(2) 0.19025(19) 0.0303(9) Uani 1 1 d . . .
H42A H 0.2551 0.6796 0.1486 0.036 Uiso 1 1 calc R . .
H42B H 0.2869 0.6997 0.2163 0.036 Uiso 1 1 calc R . .
C43 C 0.3248(4) 0.6002(2) 0.19848(17) 0.0269(8) Uani 1 1 d . . .
H43A H 0.3094 0.5698 0.1647 0.032 Uiso 1 1 calc R . .
H43B H 0.4213 0.6081 0.2026 0.032 Uiso 1 1 calc R . .
O2 O 0.4900(2) 0.47905(13) 0.25494(11) 0.0209(5) Uani 1 1 d D . .
C44 C 0.3993(7) 0.4359(4) 0.2233(4) 0.0260(18) Uani 0.70(2) 1 d PDU B 1
H44C H 0.3922 0.4491 0.1811 0.031 Uiso 0.70(2) 1 calc PR B 1
H44D H 0.3098 0.4370 0.2414 0.031 Uiso 0.70(2) 1 calc PR B 1
C45 C 0.4605(13) 0.3679(4) 0.2292(7) 0.051(3) Uani 0.70(2) 1 d PDU B 1
H45C H 0.4117 0.3417 0.2592 0.061 Uiso 0.70(2) 1 calc PR B 1
H45D H 0.4557 0.3441 0.1909 0.061 Uiso 0.70(2) 1 calc PR B 1
C46 C 0.5993(8) 0.3758(4) 0.2472(6) 0.049(3) Uani 0.70(2) 1 d PDU B 1
H46C H 0.6596 0.3578 0.2165 0.058 Uiso 0.70(2) 1 calc PR B 1
H46D H 0.6163 0.3521 0.2850 0.058 Uiso 0.70(2) 1 calc PR B 1
C47 C 0.6202(8) 0.4497(5) 0.2548(7) 0.029(3) Uani 0.70(2) 1 d PDU B 1
H47A H 0.6666 0.4591 0.2926 0.035 Uiso 0.70(2) 1 calc PR B 1
H47B H 0.6739 0.4677 0.2217 0.035 Uiso 0.70(2) 1 calc PR B 1
C44' C 0.4059(18) 0.4233(10) 0.2344(14) 0.044(7) Uiso 0.30(2) 1 d PDU B 2
H44A H 0.3484 0.4382 0.2014 0.053 Uiso 0.30(2) 1 calc PR B 2
H44B H 0.3485 0.4077 0.2672 0.053 Uiso 0.30(2) 1 calc PR B 2
C45' C 0.494(2) 0.3682(10) 0.2140(11) 0.035(5) Uiso 0.30(2) 1 d PDU B 2
H45A H 0.4768 0.3273 0.2372 0.042 Uiso 0.30(2) 1 calc PR B 2
H45B H 0.4789 0.3586 0.1715 0.042 Uiso 0.30(2) 1 calc PR B 2
C46' C 0.6263(18) 0.3910(11) 0.2235(11) 0.048(5) Uiso 0.30(2) 1 d PDU B 2
H46A H 0.6681 0.4023 0.1851 0.057 Uiso 0.30(2) 1 calc PR B 2
H46B H 0.6795 0.3555 0.2425 0.057 Uiso 0.30(2) 1 calc PR B 2
C47' C 0.6227(15) 0.4513(10) 0.2629(14) 0.017(5) Uiso 0.30(2) 1 d PDU B 2
H47C H 0.6378 0.4388 0.3048 0.021 Uiso 0.30(2) 1 calc PR B 2
H47D H 0.6914 0.4838 0.2508 0.021 Uiso 0.30(2) 1 calc PR B 2

loop_
_atom_site_aniso_label
_atom_site_aniso_U_11
_atom_site_aniso_U_22
_atom_site_aniso_U_33
_atom_site_aniso_U_23
_atom_site_aniso_U_13
_atom_site_aniso_U_12
Tm1 0.01587(6) 0.01151(6) 0.01342(6) -0.00004(6) 0.00087(5) 0.00040(6)
Tm2 0.01380(6) 0.01230(6) 0.01397(6) 0.00110(6) 0.00070(5) 0.00105(6)
C1 0.0137(16) 0.0160(15) 0.0148(16) 0.0000(12) -0.0011(12) 0.0036(13)
C2 0.0199(17) 0.0101(13) 0.0146(15) -0.0004(11) 0.0007(13) 0.0039(13)
C3 0.0224(19) 0.0117(14) 0.0144(15) 0.0009(12) 0.0004(14) -0.0006(14)
C4 0.0137(16) 0.0132(15) 0.0217(17) -0.0035(13) 0.0033(13) 0.0014(13)
C5 0.0172(15) 0.0150(14) 0.0167(15) 0.0002(16) -0.0015(12) 0.0013(17)
C6 0.0254(19) 0.0136(15) 0.0201(18) 0.0021(13) -0.0029(14) 0.0048(14)
C7 0.029(2) 0.026(2) 0.058(3) 0.003(2) -0.011(2) 0.0067(18)
C8 0.053(3) 0.0210(18) 0.025(2) 0.0063(16) 0.0035(19) 0.0186(19)
C9 0.039(2) 0.0219(19) 0.025(2) -0.0015(16) -0.0021(18) 0.0119(17)
C10 0.0157(16) 0.0203(16) 0.0213(17) 0.0000(14) -0.0030(14) 0.0004(13)
C11 0.0219(19) 0.0227(19) 0.040(2) 0.0006(17) -0.0104(17) -0.0015(15)
C12 0.030(2) 0.031(2) 0.0219(19) -0.0047(16) -0.0018(16) -0.0047(17)
C13 0.025(2) 0.0261(19) 0.027(2) 0.0026(16) -0.0018(16) -0.0082(16)
C14 0.0227(19) 0.0197(16) 0.0224(18) 0.0002(14) -0.0027(15) 0.0034(14)
C15 0.0193(17) 0.0215(17) 0.0124(16) -0.0020(13) -0.0010(13) 0.0013(14)
C16 0.0225(19) 0.0165(15) 0.0148(17) -0.0042(12) 0.0043(13) 0.0007(13)
C17 0.0180(15) 0.0185(15) 0.0151(14) 0.0024(15) 0.0066(12) -0.0011(15)
C18 0.0169(17) 0.0176(16) 0.0238(18) 0.0025(13) 0.0015(14) -0.0043(14)
C19 0.0227(19) 0.0211(17) 0.0185(17) -0.0067(14) 0.0013(14) -0.0065(15)
C20 0.0199(18) 0.0272(19) 0.031(2) -0.0092(17) 0.0032(16) -0.0063(15)
C21 0.026(2) 0.0196(18) 0.031(2) -0.0053(16) 0.0032(16) -0.0038(15)
C22 0.041(2) 0.032(2) 0.0194(19) -0.0065(15) -0.0051(16) -0.0059(18)
C23 0.0137(16) 0.0234(17) 0.028(2) -0.0004(15) 0.0039(15) -0.0018(13)
C24 0.022(3) 0.039(4) 0.052(5) 0.014(3) -0.005(3) 0.004(3)
C25 0.018(3) 0.035(4) 0.056(5) -0.014(4) -0.004(3) -0.003(3)
C26 0.017(3) 0.102(9) 0.029(4) -0.028(4) 0.006(3) 0.009(4)
C27 0.0150(16) 0.0184(16) 0.0207(17) -0.0001(13) -0.0015(14) 0.0001(14)
C28 0.0169(17) 0.0171(15) 0.0188(17) -0.0003(13) -0.0001(13) -0.0045(13)
C29 0.0192(18) 0.0109(15) 0.0225(18) 0.0060(13) 0.0013(14) 0.0001(13)
C30 0.0205(17) 0.0124(15) 0.0172(17) -0.0015(12) -0.0004(13) 0.0011(13)
C31 0.0204(18) 0.0174(17) 0.0175(18) 0.0021(13) 0.0030(14) -0.0003(14)
C32 0.0161(17) 0.0189(17) 0.029(2) 0.0025(14) 0.0005(14) -0.0027(13)
C33 0.021(2) 0.033(2) 0.045(3) 0.0112(19) 0.0083(18) -0.0011(17)
C34 0.025(2) 0.041(2) 0.033(2) 0.008(2) 0.0041(17) -0.0030(19)
C35 0.032(2) 0.027(2) 0.049(3) 0.0003(18) 0.002(2) -0.0096(18)
C36 0.0210(18) 0.0138(15) 0.0261(19) -0.0014(13) 0.0025(15) 0.0030(14)
C37 0.040(2) 0.0213(18) 0.032(2) 0.0050(15) 0.0020(19) 0.0114(18)
C38 0.036(2) 0.0184(18) 0.043(3) -0.0084(17) -0.0017(19) 0.0013(17)
C39 0.029(2) 0.0200(17) 0.036(2) 0.0022(16) 0.0082(17) 0.0102(16)
O1 0.0183(13) 0.0325(14) 0.0179(12) 0.0069(11) 0.0015(11) 0.0054(11)
C40 0.0207(19) 0.0253(18) 0.0247(19) 0.0052(16) 0.0031(15) 0.0058(16)
C41 0.028(2) 0.031(2) 0.033(2) 0.0142(17) 0.0000(18) 0.0096(18)
C42 0.036(2) 0.030(2) 0.025(2) 0.0047(16) 0.0030(18) -0.0035(19)
C43 0.024(2) 0.039(2) 0.0180(18) 0.0099(17) 0.0046(15) 0.0033(18)
O2 0.0173(12) 0.0245(15) 0.0209(12) -0.0030(10) -0.0015(10) 0.0018(10)
C44 0.023(3) 0.035(4) 0.021(4) -0.016(3) -0.008(2) 0.002(3)
C45 0.071(7) 0.025(4) 0.056(7) 0.002(4) -0.036(6) -0.007(4)
C46 0.035(4) 0.022(3) 0.089(7) -0.013(4) 0.019(5) 0.007(3)
C47 0.026(4) 0.041(5) 0.020(5) -0.012(3) -0.006(3) 0.004(2)

loop_
_atom_type_symbol
_atom_type_description
_atom_type_scat_dispersion_real
_atom_type_scat_dispersion_imag
_atom_type_scat_source
C C 0.0033 0.0016 'International Tables Vol C Tables 4.2.6.8 and 6.1.1.4'
H H 0.0000 0.0000 'International Tables Vol C Tables 4.2.6.8 and 6.1.1.4'
Tm Tm -0.3139 5.2483 'International Tables Vol C Tables 4.2.6.8 and 6.1.1.4'
O O 0.0106 0.0060 'International Tables Vol C Tables 4.2.6.8 and 6.1.1.4'

loop_
_geom_angle_atom_site_label_1
_geom_angle_atom_site_label_2
_geom_angle_atom_site_label_3
_geom_angle
C1 Tm1 C5 77.14(11)
C1 Tm1 C31 92.69(12)
C5 Tm1 C31 79.38(13)
C1 Tm1 C3 60.07(12)
C5 Tm1 C3 59.67(12)
C31 Tm1 C3 133.87(12)
C1 Tm1 C2 31.95(11)
C5 Tm1 C2 76.07(11)
C31 Tm1 C2 122.99(12)
C3 Tm1 C2 31.95(12)
C1 Tm1 C16 142.55(12)
C5 Tm1 C16 139.40(12)
C31 Tm1 C16 88.39(12)
C3 Tm1 C16 136.38(11)
C2 Tm1 C16 139.88(11)
C1 Tm1 C17 153.94(11)
C5 Tm1 C17 119.59(11)
C31 Tm1 C17 109.32(12)
C3 Tm1 C17 108.97(12)
C2 Tm1 C17 127.59(11)
C16 Tm1 C17 30.99(11)
C1 Tm1 C4 75.50(11)
C5 Tm1 C4 30.85(12)
C31 Tm1 C4 110.22(12)
C3 Tm1 C4 32.00(11)
C2 Tm1 C4 58.37(11)
C16 Tm1 C4 138.43(11)
C17 Tm1 C4 108.08(11)
C1 Tm1 C18 127.45(12)
C5 Tm1 C18 113.96(12)
C31 Tm1 C18 139.01(12)
C3 Tm1 C18 81.11(11)
C2 Tm1 C18 98.00(11)
C16 Tm1 C18 55.60(11)
C17 Tm1 C18 29.81(11)
C4 Tm1 C18 90.13(11)
C1 Tm1 C14 88.87(12)
C5 Tm1 C14 165.15(12)
C31 Tm1 C14 106.61(12)
C3 Tm1 C14 108.98(11)
C2 Tm1 C14 89.43(11)
C16 Tm1 C14 55.28(12)
C17 Tm1 C14 71.90(11)
C4 Tm1 C14 140.39(11)
C18 Tm1 C14 70.73(12)
C1 Tm1 C15 112.10(12)
C5 Tm1 C15 164.73(12)
C31 Tm1 C15 87.85(12)
C3 Tm1 C15 135.22(11)
C2 Tm1 C15 118.37(11)
C16 Tm1 C15 30.49(11)
C17 Tm1 C15 56.98(11)
C4 Tm1 C15 160.47(11)
C18 Tm1 C15 70.88(11)
C14 Tm1 C15 29.00(11)
C1 Tm1 Tm2 51.97(8)
C5 Tm1 Tm2 50.57(8)
C31 Tm1 Tm2 48.69(9)
C3 Tm1 Tm2 86.90(8)
C2 Tm1 Tm2 76.46(7)
C16 Tm1 Tm2 136.61(8)
C17 Tm1 Tm2 154.03(8)
C4 Tm1 Tm2 74.37(8)
C18 Tm1 Tm2 164.25(8)
C14 Tm1 Tm2 123.32(9)
C15 Tm1 Tm2 124.79(8)
C31 Tm2 O2 175.26(11)
C31 Tm2 O1 108.89(11)
O2 Tm2 O1 74.95(9)
C31 Tm2 C5 79.71(12)
O2 Tm2 C5 103.76(10)
O1 Tm2 C5 82.96(10)
C31 Tm2 C1 91.42(12)
O2 Tm2 C1 86.52(10)
O1 Tm2 C1 145.94(11)
C5 Tm2 C1 73.89(12)
C31 Tm2 C29 61.24(12)
O2 Tm2 C29 116.82(11)
O1 Tm2 C29 88.02(11)
C5 Tm2 C29 134.37(12)
C1 Tm2 C29 126.01(12)
C31 Tm2 C27 80.01(12)
O2 Tm2 C27 95.31(10)
O1 Tm2 C27 135.89(11)
C5 Tm2 C27 140.49(11)
C1 Tm2 C27 73.10(12)
C29 Tm2 C27 57.71(12)
C31 Tm2 C30 30.89(11)
O2 Tm2 C30 148.30(10)
O1 Tm2 C30 91.90(10)
C5 Tm2 C30 103.03(12)
C1 Tm2 C30 117.18(11)
C29 Tm2 C30 32.51(11)
C27 Tm2 C30 74.01(11)
C31 Tm2 C28 78.94(12)
O2 Tm2 C28 97.37(10)
O1 Tm2 C28 107.30(10)
C5 Tm2 C28 158.37(11)
C1 Tm2 C28 103.18(11)
C29 Tm2 C28 31.53(11)
C27 Tm2 C28 30.08(11)
C30 Tm2 C28 58.57(11)
C31 Tm2 Tm1 50.70(9)
O2 Tm2 Tm1 129.37(6)
O1 Tm2 Tm1 127.45(6)
C5 Tm2 Tm1 49.04(7)
C1 Tm2 Tm1 48.51(8)
C29 Tm2 Tm1 109.40(9)
C27 Tm2 Tm1 92.29(8)
C30 Tm2 Tm1 81.55(8)
C28 Tm2 Tm1 112.70(8)
C2 C1 Tm1 83.6(2)
C2 C1 Tm2 131.0(2)
Tm1 C1 Tm2 79.51(10)
C1 C2 C3 122.7(3)
C1 C2 C6 123.1(3)
C3 C2 C6 114.1(3)
C1 C2 Tm1 64.41(19)
C3 C2 Tm1 71.69(19)
C6 C2 Tm1 138.2(2)
C2 C3 C4 128.1(3)
C2 C3 Tm1 76.36(19)
C4 C3 Tm1 78.6(2)
C5 C4 C3 121.5(3)
C5 C4 C10 123.5(3)
C3 C4 C10 114.9(3)
C5 C4 Tm1 62.86(18)
C3 C4 Tm1 69.40(19)
C10 C4 Tm1 146.4(2)
C4 C5 Tm1 86.3(2)
C4 C5 Tm2 132.4(2)
Tm1 C5 Tm2 80.39(10)
C7 C6 C8 107.7(4)
C7 C6 C9 107.9(3)
C8 C6 C9 107.3(3)
C7 C6 C2 113.1(3)
C8 C6 C2 111.4(3)
C9 C6 C2 109.3(3)
C11 C10 C13 107.3(3)
C11 C10 C4 112.9(3)
C13 C10 C4 114.6(3)
C11 C10 C12 108.0(3)
C13 C10 C12 107.7(3)
C4 C10 C12 106.1(3)
C15 C14 Tm1 77.0(2)
C14 C15 C16 125.8(4)
C14 C15 C19 115.7(3)
C16 C15 C19 118.5(3)
C14 C15 Tm1 74.0(2)
C16 C15 Tm1 70.4(2)
C19 C15 Tm1 130.5(2)
C17 C16 C15 131.5(3)
C17 C16 Tm1 76.15(19)
C15 C16 Tm1 79.1(2)
C18 C17 C16 125.3(3)
C18 C17 C23 117.6(3)
C16 C17 C23 117.0(3)
C18 C17 Tm1 76.2(2)
C16 C17 Tm1 72.86(19)
C23 C17 Tm1 122.1(2)
C17 C18 Tm1 74.02(19)
C21 C19 C22 108.6(3)
C21 C19 C20 106.8(3)
C22 C19 C20 108.2(3)
C21 C19 C15 114.4(3)
C22 C19 C15 106.8(3)
C20 C19 C15 111.8(3)
C24' C23 C26' 111.3(8)
C26 C23 C24 110.1(5)
C26 C23 C25 108.2(5)
C24 C23 C25 103.8(5)
C24' C23 C17 113.1(6)
C26 C23 C17 110.5(4)
C26' C23 C17 113.8(6)
C24 C23 C17 111.0(4)
C25 C23 C17 113.0(4)
C24' C23 C25' 109.4(7)
C26' C23 C25' 104.5(7)
C17 C23 C25' 104.0(5)
C28 C27 Tm2 79.7(2)
C27 C28 C29 123.6(3)
C27 C28 C32 119.9(3)
C29 C28 C32 116.4(3)
C27 C28 Tm2 70.2(2)
C29 C28 Tm2 68.38(19)
C32 C28 Tm2 135.0(2)
C28 C29 C30 130.3(3)
C28 C29 Tm2 80.1(2)
C30 C29 Tm2 79.0(2)
C31 C30 C29 123.5(3)
C31 C30 C36 123.0(3)
C29 C30 C36 113.5(3)
C31 C30 Tm2 62.2(2)
C29 C30 Tm2 68.52(19)
C36 C30 Tm2 151.3(3)
C30 C31 Tm2 86.9(2)
C30 C31 Tm1 167.2(3)
Tm2 C31 Tm1 80.60(11)
C33 C32 C35 106.5(3)
C33 C32 C34 107.4(3)
C35 C32 C34 110.3(3)
C33 C32 C28 112.9(3)
C35 C32 C28 108.1(3)
C34 C32 C28 111.6(3)
C39 C36 C38 108.3(3)
C39 C36 C37 106.4(3)
C38 C36 C37 108.6(3)
C39 C36 C30 113.4(3)
C38 C36 C30 107.2(3)
C37 C36 C30 112.7(3)
C40 O1 C43 108.3(3)
C40 O1 Tm2 121.6(2)
C43 O1 Tm2 127.5(2)
O1 C40 C41 106.3(3)
C42 C41 C40 103.3(3)
C43 C42 C41 102.2(3)
O1 C43 C42 103.7(3)
C47 O2 C44 109.2(5)
C47' O2 C44' 105.9(10)
C47 O2 Tm2 125.2(5)
C44 O2 Tm2 112.5(3)
C47' O2 Tm2 117.8(11)
C44' O2 Tm2 109.7(10)
O2 C44 C45 104.0(6)
C46 C45 C44 108.6(6)
C45 C46 C47 105.7(6)
O2 C47 C46 106.1(6)
O2 C44' C45' 108.6(12)
C46' C45' C44' 105.8(12)
C45' C46' C47' 109.0(12)
O2 C47' C46' 105.0(11)

loop_
_geom_bond_atom_site_label_1
_geom_bond_atom_site_label_2
_geom_bond_distance
Tm1 C1 2.379(4)
Tm1 C5 2.391(3)
Tm1 C31 2.449(4)
Tm1 C3 2.561(3)
Tm1 C2 2.621(3)
Tm1 C16 2.634(3)
Tm1 C17 2.676(3)
Tm1 C4 2.682(4)
Tm1 C18 2.703(4)
Tm1 C14 2.711(4)
Tm1 C15 2.747(4)
Tm1 Tm2 3.1222(2)
Tm2 C31 2.377(4)
Tm2 O2 2.390(3)
Tm2 O1 2.411(3)
Tm2 C5 2.446(3)
Tm2 C1 2.501(3)
Tm2 C29 2.545(4)
Tm2 C27 2.578(4)
Tm2 C30 2.684(3)
Tm2 C28 2.697(3)
C1 C2 1.396(5)
C2 C3 1.427(5)
C2 C6 1.556(5)
C3 C4 1.450(5)
C4 C5 1.378(5)
C4 C10 1.546(5)
C6 C7 1.523(6)
C6 C8 1.534(6)
C6 C9 1.544(5)
C10 C11 1.520(5)
C10 C13 1.533(5)
C10 C12 1.547(5)
C14 C15 1.367(5)
C15 C16 1.419(5)
C15 C19 1.568(5)
C16 C17 1.419(5)
C17 C18 1.384(5)
C17 C23 1.562(5)
C19 C21 1.523(5)
C19 C22 1.533(5)
C19 C20 1.538(5)
C23 C24' 1.453(10)
C23 C26 1.476(7)
C23 C26' 1.530(9)
C23 C24 1.537(7)
C23 C25 1.549(7)
C23 C25' 1.566(9)
C27 C28 1.373(5)
C28 C29 1.432(5)
C28 C32 1.540(5)
C29 C30 1.470(5)
C30 C31 1.380(5)
C30 C36 1.556(5)
C32 C33 1.521(5)
C32 C35 1.527(6)
C32 C34 1.530(6)
C36 C39 1.522(6)
C36 C38 1.534(6)
C36 C37 1.540(5)
O1 C40 1.452(5)
O1 C43 1.458(4)
C40 C41 1.535(5)
C41 C42 1.526(6)
C42 C43 1.502(6)
O2 C47 1.439(7)
O2 C44 1.449(6)
O2 C47' 1.461(13)
O2 C44' 1.480(14)
C44 C45 1.506(10)
C45 C46 1.465(11)
C46 C47 1.513(10)
C44' C45' 1.493(15)
C45' C46' 1.426(17)
C46' C47' 1.504(15)

loop_
_geom_torsion_atom_site_label_1
_geom_torsion_atom_site_label_2
_geom_torsion_atom_site_label_3
_geom_torsion_atom_site_label_4
_geom_torsion
C1 Tm1 Tm2 C31 -140.03(16)
C5 Tm1 Tm2 C31 113.88(16)
C3 Tm1 Tm2 C31 166.27(15)
C2 Tm1 Tm2 C31 -163.17(14)
C16 Tm1 Tm2 C31 -10.26(17)
C17 Tm1 Tm2 C31 37.1(2)
C4 Tm1 Tm2 C31 136.35(14)
C18 Tm1 Tm2 C31 125.9(3)
C14 Tm1 Tm2 C31 -82.98(15)
C15 Tm1 Tm2 C31 -47.84(15)
C1 Tm1 Tm2 O2 33.84(13)
C5 Tm1 Tm2 O2 -72.25(14)
C31 Tm1 Tm2 O2 173.87(14)
C3 Tm1 Tm2 O2 -19.86(12)
C2 Tm1 Tm2 O2 10.71(11)
C16 Tm1 Tm2 O2 163.62(14)
C17 Tm1 Tm2 O2 -149.07(19)
C4 Tm1 Tm2 O2 -49.77(11)
C18 Tm1 Tm2 O2 -60.2(3)
C14 Tm1 Tm2 O2 90.89(12)
C15 Tm1 Tm2 O2 126.03(12)
C1 Tm1 Tm2 O1 135.71(14)
C5 Tm1 Tm2 O1 29.62(14)
C31 Tm1 Tm2 O1 -84.26(14)
C3 Tm1 Tm2 O1 82.01(12)
C2 Tm1 Tm2 O1 112.57(12)
C16 Tm1 Tm2 O1 -94.52(15)
C17 Tm1 Tm2 O1 -47.20(19)
C4 Tm1 Tm2 O1 52.09(11)
C18 Tm1 Tm2 O1 41.6(3)
C14 Tm1 Tm2 O1 -167.24(12)
C15 Tm1 Tm2 O1 -132.10(13)
C1 Tm1 Tm2 C5 106.09(16)
C31 Tm1 Tm2 C5 -113.88(16)
C3 Tm1 Tm2 C5 52.39(14)
C2 Tm1 Tm2 C5 82.96(14)
C16 Tm1 Tm2 C5 -124.13(17)
C17 Tm1 Tm2 C5 -76.8(2)
C4 Tm1 Tm2 C5 22.48(13)
C18 Tm1 Tm2 C5 12.0(3)
C14 Tm1 Tm2 C5 163.14(15)
C15 Tm1 Tm2 C5 -161.72(15)
C5 Tm1 Tm2 C1 -106.09(16)
C31 Tm1 Tm2 C1 140.03(16)
C3 Tm1 Tm2 C1 -53.70(14)
C2 Tm1 Tm2 C1 -23.13(13)
C16 Tm1 Tm2 C1 129.78(16)
C17 Tm1 Tm2 C1 177.1(2)
C4 Tm1 Tm2 C1 -83.61(13)
C18 Tm1 Tm2 C1 -94.1(3)
C14 Tm1 Tm2 C1 57.05(15)
C15 Tm1 Tm2 C1 92.19(15)
C1 Tm1 Tm2 C29 -121.37(14)
C5 Tm1 Tm2 C29 132.54(14)
C31 Tm1 Tm2 C29 18.66(15)
C3 Tm1 Tm2 C29 -175.07(13)
C2 Tm1 Tm2 C29 -144.50(12)
C16 Tm1 Tm2 C29 8.41(15)
C17 Tm1 Tm2 C29 55.72(19)
C4 Tm1 Tm2 C29 155.01(12)
C18 Tm1 Tm2 C29 144.5(3)
C14 Tm1 Tm2 C29 -64.32(13)
C15 Tm1 Tm2 C29 -29.18(13)
C1 Tm1 Tm2 C27 -64.93(14)
C5 Tm1 Tm2 C27 -171.02(14)
C31 Tm1 Tm2 C27 75.10(14)
C3 Tm1 Tm2 C27 -118.63(12)
C2 Tm1 Tm2 C27 -88.07(12)
C16 Tm1 Tm2 C27 64.84(15)
C17 Tm1 Tm2 C27 112.16(19)
C4 Tm1 Tm2 C27 -148.55(11)
C18 Tm1 Tm2 C27 -159.0(3)
C14 Tm1 Tm2 C27 -7.88(12)
C15 Tm1 Tm2 C27 27.26(12)
C1 Tm1 Tm2 C30 -138.39(13)
C5 Tm1 Tm2 C30 115.52(14)
C31 Tm1 Tm2 C30 1.64(14)
C3 Tm1 Tm2 C30 167.91(12)
C2 Tm1 Tm2 C30 -161.53(11)
C16 Tm1 Tm2 C30 -8.62(15)
C17 Tm1 Tm2 C30 38.70(19)
C4 Tm1 Tm2 C30 137.99(11)
C18 Tm1 Tm2 C30 127.5(3)
C14 Tm1 Tm2 C30 -81.34(12)
C15 Tm1 Tm2 C30 -46.20(12)
C1 Tm1 Tm2 C28 -87.70(14)
C5 Tm1 Tm2 C28 166.21(14)
C31 Tm1 Tm2 C28 52.33(14)
C3 Tm1 Tm2 C28 -141.40(12)
C2 Tm1 Tm2 C28 -110.83(12)
C16 Tm1 Tm2 C28 42.08(15)
C17 Tm1 Tm2 C28 89.39(19)
C4 Tm1 Tm2 C28 -171.32(11)
C18 Tm1 Tm2 C28 178.2(3)
C14 Tm1 Tm2 C28 -30.65(13)
C15 Tm1 Tm2 C28 4.49(13)
C5 Tm1 C1 C2 -84.2(2)
C31 Tm1 C1 C2 -162.7(2)
C3 Tm1 C1 C2 -22.02(19)
C16 Tm1 C1 C2 106.5(2)
C17 Tm1 C1 C2 49.1(4)
C4 Tm1 C1 C2 -52.5(2)
C18 Tm1 C1 C2 26.3(3)
C14 Tm1 C1 C2 90.7(2)
C15 Tm1 C1 C2 108.5(2)
Tm2 Tm1 C1 C2 -133.8(2)
C5 Tm1 C1 Tm2 49.58(11)
C31 Tm1 C1 Tm2 -28.89(11)
C3 Tm1 C1 Tm2 111.78(13)
C2 Tm1 C1 Tm2 133.8(2)
C16 Tm1 C1 Tm2 -119.75(16)
C17 Tm1 C1 Tm2 -177.1(2)
C4 Tm1 C1 Tm2 81.31(10)
C18 Tm1 C1 Tm2 160.06(11)
C14 Tm1 C1 Tm2 -135.47(11)
C15 Tm1 C1 Tm2 -117.66(10)
C31 Tm2 C1 C2 101.7(3)
O2 Tm2 C1 C2 -82.5(3)
O1 Tm2 C1 C2 -26.2(4)
C5 Tm2 C1 C2 22.9(3)
C29 Tm2 C1 C2 156.5(3)
C27 Tm2 C1 C2 -179.2(3)
C30 Tm2 C1 C2 119.5(3)
C28 Tm2 C1 C2 -179.3(3)
Tm1 Tm2 C1 C2 71.9(3)
C31 Tm2 C1 Tm1 29.82(12)
O2 Tm2 C1 Tm1 -154.45(10)
O1 Tm2 C1 Tm1 -98.12(17)
C5 Tm2 C1 Tm1 -49.05(10)
C29 Tm2 C1 Tm1 84.58(15)
C27 Tm2 C1 Tm1 108.93(12)
C30 Tm2 C1 Tm1 47.59(14)
C28 Tm2 C1 Tm1 108.79(11)
Tm1 C1 C2 C3 43.8(3)
Tm2 C1 C2 C3 -26.3(5)
Tm1 C1 C2 C6 -132.4(3)
Tm2 C1 C2 C6 157.4(3)
Tm2 C1 C2 Tm1 -70.1(2)
C5 Tm1 C2 C1 88.0(2)
C31 Tm1 C2 C1 20.8(3)
C3 Tm1 C2 C1 142.1(3)
C16 Tm1 C2 C1 -115.2(2)
C17 Tm1 C2 C1 -155.2(2)
C4 Tm1 C2 C1 115.6(2)
C18 Tm1 C2 C1 -159.2(2)
C14 Tm1 C2 C1 -88.8(2)
C15 Tm1 C2 C1 -86.7(2)
Tm2 Tm1 C2 C1 35.79(19)
C1 Tm1 C2 C3 -142.1(3)
C5 Tm1 C2 C3 -54.2(2)
C31 Tm1 C2 C3 -121.4(2)
C16 Tm1 C2 C3 102.7(2)
C17 Tm1 C2 C3 62.7(2)
C4 Tm1 C2 C3 -26.53(19)
C18 Tm1 C2 C3 58.7(2)
C14 Tm1 C2 C3 129.1(2)
C15 Tm1 C2 C3 131.2(2)
Tm2 Tm1 C2 C3 -106.33(19)
C1 Tm1 C2 C6 111.9(5)
C5 Tm1 C2 C6 -160.2(4)
C31 Tm1 C2 C6 132.6(4)
C3 Tm1 C2 C6 -106.0(4)
C16 Tm1 C2 C6 -3.3(5)
C17 Tm1 C2 C6 -43.3(4)
C4 Tm1 C2 C6 -132.5(4)
C18 Tm1 C2 C6 -47.4(4)
C14 Tm1 C2 C6 23.1(4)
C15 Tm1 C2 C6 25.2(4)
Tm2 Tm1 C2 C6 147.7(4)
C1 C2 C3 C4 22.2(6)
C6 C2 C3 C4 -161.2(3)
Tm1 C2 C3 C4 63.4(3)
C1 C2 C3 Tm1 -41.2(3)
C6 C2 C3 Tm1 135.4(3)
C1 Tm1 C3 C2 22.02(19)
C5 Tm1 C3 C2 114.3(2)
C31 Tm1 C3 C2 83.4(2)
C16 Tm1 C3 C2 -114.3(2)
C17 Tm1 C3 C2 -131.90(19)
C4 Tm1 C3 C2 134.1(3)
C18 Tm1 C3 C2 -121.1(2)
C14 Tm1 C3 C2 -55.1(2)
C15 Tm1 C3 C2 -70.0(2)
Tm2 Tm1 C3 C2 69.12(19)
C1 Tm1 C3 C4 -112.1(2)
C5 Tm1 C3 C4 -19.85(19)
C31 Tm1 C3 C4 -50.7(3)
C2 Tm1 C3 C4 -134.1(3)
C16 Tm1 C3 C4 111.5(2)
C17 Tm1 C3 C4 94.0(2)
C18 Tm1 C3 C4 104.7(2)
C14 Tm1 C3 C4 170.7(2)
C15 Tm1 C3 C4 155.83(19)
Tm2 Tm1 C3 C4 -65.01(19)
C2 C3 C4 C5 -25.7(6)
Tm1 C3 C4 C5 36.6(3)
C2 C3 C4 C10 153.8(3)
Tm1 C3 C4 C10 -143.8(3)
C2 C3 C4 Tm1 -62.4(3)
C1 Tm1 C4 C5 -89.1(2)
C31 Tm1 C4 C5 -1.6(2)
C3 Tm1 C4 C5 -145.1(3)
C2 Tm1 C4 C5 -118.6(2)
C16 Tm1 C4 C5 110.1(2)
C17 Tm1 C4 C5 117.8(2)
C18 Tm1 C4 C5 142.0(2)
C14 Tm1 C4 C5 -159.0(2)
C15 Tm1 C4 C5 155.2(3)
Tm2 Tm1 C4 C5 -35.15(18)
C1 Tm1 C4 C3 56.0(2)
C5 Tm1 C4 C3 145.1(3)
C31 Tm1 C4 C3 143.5(2)
C2 Tm1 C4 C3 26.5(2)
C16 Tm1 C4 C3 -104.7(2)
C17 Tm1 C4 C3 -97.1(2)
C18 Tm1 C4 C3 -72.8(2)
C14 Tm1 C4 C3 -13.8(3)
C15 Tm1 C4 C3 -59.7(4)
Tm2 Tm1 C4 C3 110.0(2)
C1 Tm1 C4 C10 160.4(5)
C5 Tm1 C4 C10 -110.5(5)
C31 Tm1 C4 C10 -112.1(4)
C3 Tm1 C4 C10 104.4(5)
C2 Tm1 C4 C10 130.9(5)
C16 Tm1 C4 C10 -0.4(5)
C17 Tm1 C4 C10 7.3(5)
C18 Tm1 C4 C10 31.5(4)
C14 Tm1 C4 C10 90.5(5)
C15 Tm1 C4 C10 44.7(6)
Tm2 Tm1 C4 C10 -145.7(4)
C3 C4 C5 Tm1 -38.9(3)
C10 C4 C5 Tm1 141.6(3)
C3 C4 C5 Tm2 34.5(5)
C10 C4 C5 Tm2 -145.0(3)
Tm1 C4 C5 Tm2 73.4(2)
C1 Tm1 C5 C4 83.2(2)
C31 Tm1 C5 C4 178.5(2)
C3 Tm1 C5 C4 20.5(2)
C2 Tm1 C5 C4 50.3(2)
C16 Tm1 C5 C4 -106.8(2)
C17 Tm1 C5 C4 -75.2(2)
C18 Tm1 C5 C4 -42.3(2)
C14 Tm1 C5 C4 63.1(5)
C15 Tm1 C5 C4 -147.8(4)
Tm2 Tm1 C5 C4 134.1(2)
C1 Tm1 C5 Tm2 -50.93(10)
C31 Tm1 C5 Tm2 44.34(11)
C3 Tm1 C5 Tm2 -113.58(14)
C2 Tm1 C5 Tm2 -83.78(11)
C16 Tm1 C5 Tm2 119.10(15)
C17 Tm1 C5 Tm2 150.64(10)
C4 Tm1 C5 Tm2 -134.1(2)
C18 Tm1 C5 Tm2 -176.46(9)
C14 Tm1 C5 Tm2 -71.0(5)
C15 Tm1 C5 Tm2 78.0(4)
C31 Tm2 C5 C4 -121.9(3)
O2 Tm2 C5 C4 54.8(3)
O1 Tm2 C5 C4 127.4(3)
C1 Tm2 C5 C4 -27.4(3)
C29 Tm2 C5 C4 -152.4(3)
C27 Tm2 C5 C4 -61.7(4)
C30 Tm2 C5 C4 -142.3(3)
C28 Tm2 C5 C4 -112.5(4)
Tm1 Tm2 C5 C4 -75.9(3)
C31 Tm2 C5 Tm1 -45.99(11)
O2 Tm2 C5 Tm1 130.71(9)
O1 Tm2 C5 Tm1 -156.72(11)
C1 Tm2 C5 Tm1 48.52(10)
C29 Tm2 C5 Tm1 -76.48(17)
C27 Tm2 C5 Tm1 14.2(2)
C30 Tm2 C5 Tm1 -66.39(12)
C28 Tm2 C5 Tm1 -36.6(3)
C1 C2 C6 C7 -2.7(5)
C3 C2 C6 C7 -179.3(4)
Tm1 C2 C6 C7 -90.2(5)
C1 C2 C6 C8 118.6(4)
C3 C2 C6 C8 -57.9(4)
Tm1 C2 C6 C8 31.2(5)
C1 C2 C6 C9 -123.0(4)
C3 C2 C6 C9 60.4(4)
Tm1 C2 C6 C9 149.6(3)
C5 C4 C10 C11 -17.0(5)
C3 C4 C10 C11 163.4(3)
Tm1 C4 C10 C11 73.5(5)
C5 C4 C10 C13 -140.3(4)
C3 C4 C10 C13 40.2(4)
Tm1 C4 C10 C13 -49.7(6)
C5 C4 C10 C12 101.1(4)
C3 C4 C10 C12 -78.4(4)
Tm1 C4 C10 C12 -168.4(4)
C1 Tm1 C14 C15 144.2(2)
C5 Tm1 C14 C15 163.8(4)
C31 Tm1 C14 C15 51.8(3)
C3 Tm1 C14 C15 -158.1(2)
C2 Tm1 C14 C15 176.2(2)
C16 Tm1 C14 C15 -24.2(2)
C17 Tm1 C14 C15 -53.6(2)
C4 Tm1 C14 C15 -150.4(2)
C18 Tm1 C14 C15 -85.1(2)
Tm2 Tm1 C14 C15 102.9(2)
Tm1 C14 C15 C16 50.4(4)
Tm1 C14 C15 C19 -127.7(3)
C1 Tm1 C15 C14 -39.1(3)
C5 Tm1 C15 C14 -164.2(4)
C31 Tm1 C15 C14 -131.1(2)
C3 Tm1 C15 C14 30.1(3)
C2 Tm1 C15 C14 -4.3(3)
C16 Tm1 C15 C14 138.4(4)
C17 Tm1 C15 C14 114.1(3)
C4 Tm1 C15 C14 70.6(4)
C18 Tm1 C15 C14 84.5(2)
Tm2 Tm1 C15 C14 -97.3(2)
C1 Tm1 C15 C16 -177.5(2)
C5 Tm1 C15 C16 57.4(5)
C31 Tm1 C15 C16 90.5(2)
C3 Tm1 C15 C16 -108.3(2)
C2 Tm1 C15 C16 -142.7(2)
C17 Tm1 C15 C16 -24.3(2)
C4 Tm1 C15 C16 -67.8(4)
C18 Tm1 C15 C16 -53.9(2)
C14 Tm1 C15 C16 -138.4(4)
Tm2 Tm1 C15 C16 124.3(2)
C1 Tm1 C15 C19 71.3(3)
C5 Tm1 C15 C19 -53.8(6)
C31 Tm1 C15 C19 -20.7(3)
C3 Tm1 C15 C19 140.5(3)
C2 Tm1 C15 C19 106.1(3)
C16 Tm1 C15 C19 -111.2(4)
C17 Tm1 C15 C19 -135.5(4)
C4 Tm1 C15 C19 -179.0(3)
C18 Tm1 C15 C19 -165.1(3)
C14 Tm1 C15 C19 110.4(4)
Tm2 Tm1 C15 C19 13.1(4)
C14 C15 C16 C17 8.5(7)
C19 C15 C16 C17 -173.4(4)
Tm1 C15 C16 C17 60.3(4)
C14 C15 C16 Tm1 -51.9(4)
C19 C15 C16 Tm1 126.2(3)
C1 Tm1 C16 C17 -134.1(2)
C5 Tm1 C16 C17 62.0(3)
C31 Tm1 C16 C17 133.6(2)
C3 Tm1 C16 C17 -33.7(3)
C2 Tm1 C16 C17 -82.1(3)
C4 Tm1 C16 C17 14.3(3)
C18 Tm1 C16 C17 -25.5(2)
C14 Tm1 C16 C17 -114.8(2)
C15 Tm1 C16 C17 -137.9(3)
Tm2 Tm1 C16 C17 141.30(17)
C1 Tm1 C16 C15 3.8(3)
C5 Tm1 C16 C15 -160.1(2)
C31 Tm1 C16 C15 -88.5(2)
C3 Tm1 C16 C15 104.2(2)
C2 Tm1 C16 C15 55.8(3)
C17 Tm1 C16 C15 137.9(3)
C4 Tm1 C16 C15 152.2(2)
C18 Tm1 C16 C15 112.4(3)
C14 Tm1 C16 C15 23.1(2)
Tm2 Tm1 C16 C15 -80.8(2)
C15 C16 C17 C18 -3.2(6)
Tm1 C16 C17 C18 58.3(3)
C15 C16 C17 C23 -179.4(4)
Tm1 C16 C17 C23 -117.8(3)
C15 C16 C17 Tm1 -61.5(4)
C1 Tm1 C17 C18 -38.3(4)
C5 Tm1 C17 C18 87.0(2)
C31 Tm1 C17 C18 175.6(2)
C3 Tm1 C17 C18 21.8(2)
C2 Tm1 C17 C18 -8.0(3)
C16 Tm1 C17 C18 -134.3(3)
C4 Tm1 C17 C18 55.6(2)
C14 Tm1 C17 C18 -82.6(2)
C15 Tm1 C17 C18 -110.4(2)
Tm2 Tm1 C17 C18 146.91(19)
C1 Tm1 C17 C16 96.0(3)
C5 Tm1 C17 C16 -138.6(2)
C31 Tm1 C17 C16 -50.1(2)
C3 Tm1 C17 C16 156.1(2)
C2 Tm1 C17 C16 126.3(2)
C4 Tm1 C17 C16 -170.1(2)
C18 Tm1 C17 C16 134.3(3)
C14 Tm1 C17 C16 51.7(2)
C15 Tm1 C17 C16 23.9(2)
Tm2 Tm1 C17 C16 -78.8(3)
C1 Tm1 C17 C23 -152.5(3)
C5 Tm1 C17 C23 -27.1(3)
C31 Tm1 C17 C23 61.4(3)
C3 Tm1 C17 C23 -92.4(3)
C2 Tm1 C17 C23 -122.2(3)
C16 Tm1 C17 C23 111.5(4)
C4 Tm1 C17 C23 -58.6(3)
C18 Tm1 C17 C23 -114.2(4)
C14 Tm1 C17 C23 163.2(3)
C15 Tm1 C17 C23 135.4(3)
Tm2 Tm1 C17 C23 32.7(4)
C16 C17 C18 Tm1 -56.9(3)
C23 C17 C18 Tm1 119.3(3)
C1 Tm1 C18 C17 159.9(2)
C5 Tm1 C18 C17 -108.1(2)
C31 Tm1 C18 C17 -6.4(3)
C3 Tm1 C18 C17 -159.2(2)
C2 Tm1 C18 C17 173.6(2)
C16 Tm1 C18 C17 26.5(2)
C4 Tm1 C18 C17 -128.3(2)
C14 Tm1 C18 C17 87.0(2)
C15 Tm1 C18 C17 56.3(2)
Tm2 Tm1 C18 C17 -118.3(3)
C14 C15 C19 C21 172.4(3)
C16 C15 C19 C21 -5.9(5)
Tm1 C15 C19 C21 81.8(4)
C14 C15 C19 C22 -67.3(4)
C16 C15 C19 C22 114.3(4)
Tm1 C15 C19 C22 -157.9(3)
C14 C15 C19 C20 50.8(5)
C16 C15 C19 C20 -127.5(4)
Tm1 C15 C19 C20 -39.8(5)
C18 C17 C23 C24' -42.7(8)
C16 C17 C23 C24' 133.8(7)
Tm1 C17 C23 C24' 47.9(7)
C18 C17 C23 C26 115.0(5)
C16 C17 C23 C26 -68.6(5)
Tm1 C17 C23 C26 -154.5(5)
C18 C17 C23 C26' -170.9(6)
C16 C17 C23 C26' 5.6(7)
Tm1 C17 C23 C26' -80.3(7)
C18 C17 C23 C24 -122.6(5)
C16 C17 C23 C24 53.9(5)
Tm1 C17 C23 C24 -32.0(5)
C18 C17 C23 C25 -6.5(6)
C16 C17 C23 C25 170.0(5)
Tm1 C17 C23 C25 84.1(5)
C18 C17 C23 C25' 76.0(6)
C16 C17 C23 C25' -107.5(5)
Tm1 C17 C23 C25' 166.6(5)
C31 Tm2 C27 C28 -85.2(2)
O2 Tm2 C27 C28 95.5(2)
O1 Tm2 C27 C28 21.7(3)
C5 Tm2 C27 C28 -145.2(2)
C1 Tm2 C27 C28 -179.7(2)
C29 Tm2 C27 C28 -23.0(2)
C30 Tm2 C27 C28 -54.0(2)
Tm1 Tm2 C27 C28 -134.6(2)
Tm2 C27 C28 C29 44.8(3)
Tm2 C27 C28 C32 -131.3(3)
C31 Tm2 C28 C27 89.1(2)
O2 Tm2 C28 C27 -87.9(2)
O1 Tm2 C28 C27 -164.3(2)
C5 Tm2 C28 C27 79.7(4)
C1 Tm2 C28 C27 0.3(2)
C29 Tm2 C28 C27 140.9(3)
C30 Tm2 C28 C27 114.3(2)
Tm1 Tm2 C28 C27 50.5(2)
C31 Tm2 C28 C29 -51.8(2)
O2 Tm2 C28 C29 131.2(2)
O1 Tm2 C28 C29 54.8(2)
C5 Tm2 C28 C29 -61.2(4)
C1 Tm2 C28 C29 -140.6(2)
C27 Tm2 C28 C29 -140.9(3)
C30 Tm2 C28 C29 -26.6(2)
Tm1 Tm2 C28 C29 -90.4(2)
C31 Tm2 C28 C32 -158.0(4)
O2 Tm2 C28 C32 25.0(3)
O1 Tm2 C28 C32 -51.5(3)
C5 Tm2 C28 C32 -167.4(3)
C1 Tm2 C28 C32 113.1(3)
C29 Tm2 C28 C32 -106.2(4)
C27 Tm2 C28 C32 112.9(4)
C30 Tm2 C28 C32 -132.9(4)
Tm1 Tm2 C28 C32 163.4(3)
C27 C28 C29 C30 20.8(6)
C32 C28 C29 C30 -163.0(4)
Tm2 C28 C29 C30 66.3(4)
C27 C28 C29 Tm2 -45.4(3)
C32 C28 C29 Tm2 130.7(3)
C31 Tm2 C29 C28 118.4(2)
O2 Tm2 C29 C28 -56.7(2)
O1 Tm2 C29 C28 -128.7(2)
C5 Tm2 C29 C28 153.1(2)
C1 Tm2 C29 C28 49.8(3)
C27 Tm2 C29 C28 22.0(2)
C30 Tm2 C29 C28 134.6(3)
Tm1 Tm2 C29 C28 102.0(2)
C31 Tm2 C29 C30 -16.2(2)
O2 Tm2 C29 C30 168.69(18)
O1 Tm2 C29 C30 96.7(2)
C5 Tm2 C29 C30 18.5(3)
C1 Tm2 C29 C30 -84.8(2)
C27 Tm2 C29 C30 -112.7(2)
C28 Tm2 C29 C30 -134.6(3)
Tm1 Tm2 C29 C30 -32.6(2)
C28 C29 C30 C31 -36.4(6)
Tm2 C29 C30 C31 30.4(4)
C28 C29 C30 C36 144.3(4)
Tm2 C29 C30 C36 -148.9(3)
C28 C29 C30 Tm2 -66.7(4)
O2 Tm2 C30 C31 -171.0(2)
O1 Tm2 C30 C31 125.1(2)
C5 Tm2 C30 C31 41.9(2)
C1 Tm2 C30 C31 -36.5(3)
C29 Tm2 C30 C31 -151.6(3)
C27 Tm2 C30 C31 -97.3(2)
C28 Tm2 C30 C31 -125.7(3)
Tm1 Tm2 C30 C31 -2.5(2)
C31 Tm2 C30 C29 151.6(3)
O2 Tm2 C30 C29 -19.4(3)
O1 Tm2 C30 C29 -83.3(2)
C5 Tm2 C30 C29 -166.5(2)
C1 Tm2 C30 C29 115.1(2)
C27 Tm2 C30 C29 54.2(2)
C28 Tm2 C30 C29 25.9(2)
Tm1 Tm2 C30 C29 149.1(2)
C31 Tm2 C30 C36 -108.5(6)
O2 Tm2 C30 C36 80.5(6)
O1 Tm2 C30 C36 16.7(5)
C5 Tm2 C30 C36 -66.6(5)
C1 Tm2 C30 C36 -144.9(5)
C29 Tm2 C30 C36 100.0(6)
C27 Tm2 C30 C36 154.2(5)
C28 Tm2 C30 C36 125.8(5)
Tm1 Tm2 C30 C36 -110.9(5)
C29 C30 C31 Tm2 -32.1(4)
C36 C30 C31 Tm2 147.1(3)
C29 C30 C31 Tm1 -18.0(16)
C36 C30 C31 Tm1 161.3(11)
Tm2 C30 C31 Tm1 14.2(12)
O1 Tm2 C31 C30 -59.8(2)
C5 Tm2 C31 C30 -138.6(2)
C1 Tm2 C31 C30 148.1(2)
C29 Tm2 C31 C30 17.0(2)
C27 Tm2 C31 C30 75.5(2)
C28 Tm2 C31 C30 44.9(2)
Tm1 Tm2 C31 C30 176.8(3)
O1 Tm2 C31 Tm1 123.40(9)
C5 Tm2 C31 Tm1 44.57(10)
C1 Tm2 C31 Tm1 -28.77(11)
C29 Tm2 C31 Tm1 -159.86(16)
C27 Tm2 C31 Tm1 -101.34(11)
C30 Tm2 C31 Tm1 -176.8(3)
C28 Tm2 C31 Tm1 -131.92(12)
C1 Tm1 C31 C30 16.1(13)
C5 Tm1 C31 C30 -60.3(13)
C3 Tm1 C31 C30 -33.5(14)
C2 Tm1 C31 C30 5.3(14)
C16 Tm1 C31 C30 158.6(13)
C17 Tm1 C31 C30 -178.1(13)
C4 Tm1 C31 C30 -59.4(13)
C18 Tm1 C31 C30 -174.8(12)
C14 Tm1 C31 C30 105.7(13)
C15 Tm1 C31 C30 128.1(13)
Tm2 Tm1 C31 C30 -14.3(13)
C1 Tm1 C31 Tm2 30.43(12)
C5 Tm1 C31 Tm2 -45.94(10)
C3 Tm1 C31 Tm2 -19.2(2)
C2 Tm1 C31 Tm2 19.61(16)
C16 Tm1 C31 Tm2 172.97(12)
C17 Tm1 C31 Tm2 -163.76(9)
C4 Tm1 C31 Tm2 -45.10(13)
C18 Tm1 C31 Tm2 -160.41(13)
C14 Tm1 C31 Tm2 120.06(11)
C15 Tm1 C31 Tm2 142.46(11)
C27 C28 C32 C33 1.4(5)
C29 C28 C32 C33 -174.9(4)
Tm2 C28 C32 C33 -89.9(4)
C27 C28 C32 C35 -116.1(4)
C29 C28 C32 C35 67.6(4)
Tm2 C28 C32 C35 152.7(3)
C27 C28 C32 C34 122.4(4)
C29 C28 C32 C34 -53.9(5)
Tm2 C28 C32 C34 31.2(5)
C31 C30 C36 C39 -5.7(5)
C29 C30 C36 C39 173.6(3)
Tm2 C30 C36 C39 85.7(6)
C31 C30 C36 C38 113.8(4)
C29 C30 C36 C38 -66.9(4)
Tm2 C30 C36 C38 -154.7(4)
C31 C30 C36 C37 -126.7(4)
C29 C30 C36 C37 52.5(5)
Tm2 C30 C36 C37 -35.3(7)
C31 Tm2 O1 C40 -31.4(3)
O2 Tm2 O1 C40 151.5(3)
C5 Tm2 O1 C40 45.1(3)
C1 Tm2 O1 C40 92.2(3)
C29 Tm2 O1 C40 -90.0(3)
C27 Tm2 O1 C40 -126.5(3)
C30 Tm2 O1 C40 -57.8(3)
C28 Tm2 O1 C40 -115.3(3)
Tm1 Tm2 O1 C40 23.1(3)
C31 Tm2 O1 C43 128.2(3)
O2 Tm2 O1 C43 -48.9(3)
C5 Tm2 O1 C43 -155.3(3)
C1 Tm2 O1 C43 -108.3(3)
C29 Tm2 O1 C43 69.5(3)
C27 Tm2 O1 C43 33.0(4)
C30 Tm2 O1 C43 101.8(3)
C28 Tm2 O1 C43 44.2(3)
Tm1 Tm2 O1 C43 -177.4(3)
C43 O1 C40 C41 -9.8(4)
Tm2 O1 C40 C41 153.2(3)
O1 C40 C41 C42 -15.5(4)
C40 C41 C42 C43 33.9(4)
C40 O1 C43 C42 31.7(4)
Tm2 O1 C43 C42 -130.0(3)
C41 C42 C43 O1 -40.4(4)
O1 Tm2 O2 C47 160.1(7)
C5 Tm2 O2 C47 -121.3(7)
C1 Tm2 O2 C47 -48.8(7)
C29 Tm2 O2 C47 80.2(7)
C27 Tm2 O2 C47 23.9(7)
C30 Tm2 O2 C47 91.8(7)
C28 Tm2 O2 C47 54.0(7)
Tm1 Tm2 O2 C47 -73.5(7)
O1 Tm2 O2 C44 -63.3(5)
C5 Tm2 O2 C44 15.4(5)
C1 Tm2 O2 C44 87.9(5)
C29 Tm2 O2 C44 -143.1(5)
C27 Tm2 O2 C44 160.5(5)
C30 Tm2 O2 C44 -131.6(5)
C28 Tm2 O2 C44 -169.3(5)
Tm1 Tm2 O2 C44 63.2(5)
O1 Tm2 O2 C47' 160.6(12)
C5 Tm2 O2 C47' -120.7(12)
C1 Tm2 O2 C47' -48.2(12)
C29 Tm2 O2 C47' 80.8(12)
C27 Tm2 O2 C47' 24.4(12)
C30 Tm2 O2 C47' 92.4(12)
C28 Tm2 O2 C47' 54.6(12)
Tm1 Tm2 O2 C47' -72.9(12)
O1 Tm2 O2 C44' -78.1(12)
C5 Tm2 O2 C44' 0.5(12)
C1 Tm2 O2 C44' 73.0(12)
C29 Tm2 O2 C44' -158.0(12)
C27 Tm2 O2 C44' 145.7(12)
C30 Tm2 O2 C44' -146.4(12)
C28 Tm2 O2 C44' 175.9(12)
Tm1 Tm2 O2 C44' 48.3(12)
C47 O2 C44 C45 25.8(14)
Tm2 O2 C44 C45 -117.8(8)
O2 C44 C45 C46 -16.8(13)
C44 C45 C46 C47 2.3(13)
C44 O2 C47 C46 -24.8(14)
Tm2 O2 C47 C46 113.1(9)
C45 C46 C47 O2 13.2(13)
C47' O2 C44' C45' -16(3)
Tm2 O2 C44' C45' -143.8(19)
O2 C44' C45' C46' 1(3)
C44' C45' C46' C47' 14(3)
C44' O2 C47' C46' 23(3)
Tm2 O2 C47' C46' 146.6(17)
C45' C46' C47' O2 -24(3)
